data_4105126
loop_
_publ_author_name
'Marlin Penner'
'Vivek Rauniyar'
'Ludwig T. Kaspar'
'Dennis G. Hall'

_publ_contact_author_address
; Department of Chemistry
  University of Alberta
  Edmonton, Alberta T6G 2G2
  Canada
;
_publ_contact_author_email dennis.hall@ualberta.ca
_publ_contact_author_fax 1(780)4928231
_publ_contact_author_name 'Dr. Dennis G. Hall'
_publ_contact_author_phone 1(780)4923141
_publ_section_title
;
 Catalytic Asymmetric Synthesis of Palmerolide A via Organoboron
 Methodology
;
_journal_name_full 'Journal of the American Chemical Society'
_journal_page_first 14216
_journal_page_last 14217
_journal_paper_doi 10.1021/ja906429c
_journal_volume 131
_journal_year 2009
_chemical_absolute_configuration unk
_chemical_formula_moiety 'C28 H33 N O10'
_chemical_formula_sum 'C28 H33 N O10'
_chemical_formula_weight 543.55
_space_group_IT_number 19
_symmetry_cell_setting orthorhombic
_symmetry_space_group_name_Hall 'P 2ac 2ab'
_symmetry_space_group_name_H-M 'P 21 21 21'
_atom_sites_solution_hydrogens geom
_atom_sites_solution_primary direct
_atom_sites_solution_secondary difmap
_audit_creation_method SHELXL-97
_cell_angle_alpha 90.00
_cell_angle_beta 90.00
_cell_angle_gamma 90.00
_cell_formula_units_Z 4
_cell_length_a 5.0947(9)
_cell_length_b 22.762(4)
_cell_length_c 24.163(4)
_cell_measurement_reflns_used 2851
_cell_measurement_temperature 193(2)
_cell_measurement_theta_max 22.77
_cell_measurement_theta_min 2.46
_cell_volume 2802.1(8)
_computing_cell_refinement 'Bruker SAINT (Bruker, 1997)'
_computing_data_collection 'Bruker SMART (Bruker, 1997)'
_computing_data_reduction 'Bruker SAINT (Bruker, 1997)'
_computing_molecular_graphics 'Bruker SHELXTL (Bruker, 1997)'
_computing_publication_material 'Bruker SHELXTL (Bruker, 1997)'
_computing_structure_refinement 'SHELXL-97 (Sheldrick, 1997)'
_computing_structure_solution 'SHELXS-97 (Sheldrick, 1990)'
_diffrn_ambient_temperature 193(2)
_diffrn_detector_area_resol_mean 8.192
_diffrn_measured_fraction_theta_full 0.995
_diffrn_measured_fraction_theta_max 0.995
_diffrn_measurement_device_type 'Bruker PLATFORM diffractometer/SMART 1000 CCD area detector'
_diffrn_measurement_method '\w scans'
_diffrn_radiation_monochromator graphite
_diffrn_radiation_source 'fine-focus sealed tube'
_diffrn_radiation_type MoK\a
_diffrn_radiation_wavelength 0.71073
_diffrn_reflns_av_R_equivalents 0.0990
_diffrn_reflns_av_sigmaI/netI 0.0827
_diffrn_reflns_limit_h_max 6
_diffrn_reflns_limit_h_min -6
_diffrn_reflns_limit_k_max 27
_diffrn_reflns_limit_k_min -27
_diffrn_reflns_limit_l_max 29
_diffrn_reflns_limit_l_min -29
_diffrn_reflns_number 19013
_diffrn_reflns_theta_full 25.46
_diffrn_reflns_theta_max 25.46
_diffrn_reflns_theta_min 1.69
_diffrn_standards_decay_% 0
_diffrn_standards_interval_time 0
_diffrn_standards_number 0
_exptl_absorpt_coefficient_mu 0.098
_exptl_absorpt_correction_T_max 0.9941
_exptl_absorpt_correction_T_min 0.9221
_exptl_absorpt_correction_type multi-scan
_exptl_absorpt_process_details 'SADABS (Sheldrick, 1996)'
_exptl_crystal_colour colorless
_exptl_crystal_density_diffrn 1.288
_exptl_crystal_description rod
_exptl_crystal_F_000 1152
_exptl_crystal_size_max 0.84
_exptl_crystal_size_mid 0.11
_exptl_crystal_size_min 0.06
_refine_diff_density_max 0.180
_refine_diff_density_min -0.179
_refine_diff_density_rms 0.033
_refine_ls_abs_structure_details 'Flack H D (1983), Acta Cryst. A39, 876-881'
_refine_ls_abs_structure_Flack -0.7(14)
_refine_ls_extinction_method none
_refine_ls_goodness_of_fit_ref 1.030
_refine_ls_hydrogen_treatment constr
_refine_ls_matrix_type full
_refine_ls_number_parameters 373
_refine_ls_number_reflns 5158
_refine_ls_number_restraints 3
_refine_ls_restrained_S_all 1.030
_refine_ls_R_factor_all 0.1255
_refine_ls_R_factor_gt 0.0591
_refine_ls_shift/su_max 0.000
_refine_ls_shift/su_mean 0.000
_refine_ls_structure_factor_coef Fsqd
_refine_ls_weighting_details 'calc w=1/[\s^2^(Fo^2^)+(0.0393P)^2^+0.0000P] where P=(Fo^2^+2Fc^2^)/3'
_refine_ls_weighting_scheme calc
_refine_ls_wR_factor_gt 0.0943
_refine_ls_wR_factor_ref 0.1124
_reflns_number_gt 2966
_reflns_number_total 5158
_reflns_threshold_expression I>2\s(I)
_cod_data_source_file ja906429c_si_002.cif
_cod_data_source_block dgh0805
_cod_database_code 4105126

loop_
_symmetry_equiv_pos_as_xyz
'x, y, z'
'-x+1/2, -y, z+1/2'
'-x, y+1/2, -z+1/2'
'x+1/2, -y+1/2, -z'

loop_
_atom_site_label
_atom_site_type_symbol
_atom_site_fract_x
_atom_site_fract_y
_atom_site_fract_z
_atom_site_U_iso_or_equiv
_atom_site_adp_type
_atom_site_occupancy
_atom_site_symmetry_multiplicity
_atom_site_calc_flag
_atom_site_refinement_flags
_atom_site_disorder_assembly
_atom_site_disorder_group
O1 O 0.6641(6) -0.10120(12) 0.32999(13) 0.0887(9) Uani 1 1 d . . .
O2 O 0.2820(5) -0.14895(10) 0.32507(10) 0.0597(7) Uani 1 1 d . . .
O3 O 0.4117(5) 0.00164(9) 0.35607(9) 0.0521(6) Uani 1 1 d . . .
O4 O 0.9001(6) 0.25345(11) 0.32809(10) 0.0748(8) Uani 1 1 d . . .
O5 O 0.3642(4) -0.07169(8) 0.45188(9) 0.0454(6) Uani 1 1 d . . .
O6 O 0.2937(6) -0.16931(10) 0.45365(10) 0.0709(8) Uani 1 1 d . . .
O7 O 1.2544(6) -0.09076(12) 0.66316(12) 0.0890(10) Uani 1 1 d . . .
O8 O 1.2793(7) -0.18448(13) 0.65228(13) 0.0986(11) Uani 1 1 d . . .
O9 O -0.1516(5) 0.06927(8) 0.54957(10) 0.0567(7) Uani 1 1 d . . .
O10 O -0.3369(6) 0.10245(11) 0.62906(11) 0.0833(9) Uani 1 1 d D . .
N N 1.1857(7) -0.13659(16) 0.64073(13) 0.0660(9) Uani 1 1 d . . .
C1 C 0.4310(8) -0.10220(17) 0.33464(14) 0.0532(9) Uani 1 1 d . . .
C2 C 0.2644(7) -0.05083(13) 0.35488(14) 0.0447(9) Uani 1 1 d . . .
H2 H 0.1155 -0.0454 0.3284 0.054 Uiso 1 1 calc R . .
C3 C 0.1494(7) -0.06252(13) 0.41243(14) 0.0440(9) Uani 1 1 d . . .
H3 H 0.0368 -0.0985 0.4111 0.053 Uiso 1 1 calc R . .
C4 C -0.0108(7) -0.01147(13) 0.43162(14) 0.0452(9) Uani 1 1 d . . .
H4 H -0.1710 -0.0046 0.4126 0.054 Uiso 1 1 calc R . .
C5 C 0.0466(7) 0.02519(13) 0.47231(14) 0.0473(9) Uani 1 1 d . . .
H5 H 0.2076 0.0193 0.4914 0.057 Uiso 1 1 calc R . .
C6 C 0.4145(9) -0.20263(16) 0.31085(17) 0.0842(14) Uani 1 1 d . . .
H6A H 0.2845 -0.2335 0.3039 0.101 Uiso 1 1 calc R . .
H6B H 0.5288 -0.2145 0.3415 0.101 Uiso 1 1 calc R . .
H6C H 0.5204 -0.1965 0.2775 0.101 Uiso 1 1 calc R . .
C7 C 0.4427(8) 0.02831(15) 0.30260(14) 0.0605(11) Uani 1 1 d . . .
H7A H 0.2690 0.0332 0.2848 0.073 Uiso 1 1 calc R . .
H7B H 0.5516 0.0028 0.2787 0.073 Uiso 1 1 calc R . .
C8 C 0.5722(7) 0.08716(15) 0.30921(14) 0.0498(9) Uani 1 1 d . . .
C9 C 0.4967(8) 0.12537(17) 0.35087(15) 0.0632(10) Uani 1 1 d . . .
H9 H 0.3647 0.1136 0.3763 0.076 Uiso 1 1 calc R . .
C10 C 0.6097(8) 0.18017(16) 0.35610(14) 0.0627(10) Uani 1 1 d . . .
H10 H 0.5562 0.2054 0.3853 0.075 Uiso 1 1 calc R . .
C11 C 0.7999(8) 0.19859(15) 0.31927(15) 0.0541(10) Uani 1 1 d . . .
C12 C 0.8801(7) 0.16115(15) 0.27759(15) 0.0573(10) Uani 1 1 d . . .
H12 H 1.0134 0.1728 0.2524 0.069 Uiso 1 1 calc R . .
C13 C 0.7623(7) 0.10592(16) 0.27311(14) 0.0569(10) Uani 1 1 d . . .
H13 H 0.8157 0.0805 0.2440 0.068 Uiso 1 1 calc R . .
C14 C 1.1075(8) 0.27287(16) 0.29270(16) 0.0728(12) Uani 1 1 d . . .
H14A H 1.1661 0.3119 0.3044 0.087 Uiso 1 1 calc R . .
H14B H 1.0439 0.2748 0.2545 0.087 Uiso 1 1 calc R . .
H14C H 1.2546 0.2452 0.2950 0.087 Uiso 1 1 calc R . .
C15 C 0.4053(7) -0.12652(14) 0.47092(13) 0.0454(9) Uani 1 1 d . . .
C16 C 0.6085(7) -0.12789(13) 0.51559(13) 0.0419(8) Uani 1 1 d . . .
C17 C 0.6939(7) -0.07699(14) 0.54161(13) 0.0485(9) Uani 1 1 d . . .
H17 H 0.6214 -0.0401 0.5312 0.058 Uiso 1 1 calc R . .
C18 C 0.8832(8) -0.07945(14) 0.58245(14) 0.0540(10) Uani 1 1 d . . .
H18 H 0.9439 -0.0447 0.6000 0.065 Uiso 1 1 calc R . .
C19 C 0.9817(7) -0.13351(16) 0.59705(14) 0.0512(9) Uani 1 1 d . . .
C20 C 0.9004(8) -0.18480(14) 0.57213(14) 0.0592(11) Uani 1 1 d . . .
H20 H 0.9730 -0.2215 0.5828 0.071 Uiso 1 1 calc R . .
C21 C 0.7115(8) -0.18181(14) 0.53132(14) 0.0566(10) Uani 1 1 d . . .
H21 H 0.6517 -0.2168 0.5139 0.068 Uiso 1 1 calc R . .
C22 C -0.1217(7) 0.07498(13) 0.49048(14) 0.0512(9) Uani 1 1 d . . .
H22 H -0.2979 0.0712 0.4726 0.061 Uiso 1 1 calc R . .
C23 C -0.0072(7) 0.13484(13) 0.47633(15) 0.0583(10) Uani 1 1 d . . .
H23A H -0.0038 0.1398 0.4356 0.070 Uiso 1 1 calc R . .
H23B H 0.1757 0.1371 0.4900 0.070 Uiso 1 1 calc R . .
C24 C -0.1688(8) 0.18416(14) 0.50226(15) 0.0608(11) Uani 1 1 d . A .
H24A H -0.0800 0.2223 0.4961 0.073 Uiso 1 1 calc R . .
H24B H -0.3437 0.1859 0.4845 0.073 Uiso 1 1 calc R . .
C25 C -0.2004(8) 0.17352(14) 0.56402(16) 0.0651(11) Uani 1 1 d . . .
H25A H -0.0275 0.1764 0.5825 0.078 Uiso 1 1 calc R A .
H25B H -0.3176 0.2037 0.5801 0.078 Uiso 1 1 calc R . .
C26 C -0.3151(8) 0.11341(14) 0.57327(16) 0.0617(11) Uani 1 1 d . A .
H26 H -0.4931 0.1115 0.5559 0.074 Uiso 1 1 calc R . .
C27A C -0.537(2) 0.0568(5) 0.6363(5) 0.068(4) Uani 0.60 1 d PD A 1
H27A H -0.4639 0.0172 0.6290 0.081 Uiso 0.60 1 calc PR A 1
H27B H -0.6886 0.0635 0.6114 0.081 Uiso 0.60 1 calc PR A 1
C28A C -0.618(3) 0.0633(10) 0.6971(5) 0.117(7) Uani 0.60 1 d PD A 1
H28A H -0.7581 0.0354 0.7056 0.140 Uiso 0.60 1 calc PR A 1
H28B H -0.6800 0.1034 0.7037 0.140 Uiso 0.60 1 calc PR A 1
H28C H -0.4658 0.0554 0.7209 0.140 Uiso 0.60 1 calc PR A 1
C27B C -0.446(4) 0.0500(7) 0.6557(10) 0.092(8) Uani 0.40 1 d PD A 2
H27C H -0.3343 0.0368 0.6868 0.110 Uiso 0.40 1 calc PR A 2
H27D H -0.4653 0.0174 0.6288 0.110 Uiso 0.40 1 calc PR A 2
C28B C -0.715(4) 0.0708(16) 0.6765(9) 0.126(10) Uani 0.40 1 d PD A 2
H28D H -0.8088 0.0377 0.6932 0.151 Uiso 0.40 1 calc PR A 2
H28E H -0.8171 0.0862 0.6453 0.151 Uiso 0.40 1 calc PR A 2
H28F H -0.6906 0.1018 0.7041 0.151 Uiso 0.40 1 calc PR A 2

loop_
_atom_site_aniso_label
_atom_site_aniso_U_11
_atom_site_aniso_U_22
_atom_site_aniso_U_33
_atom_site_aniso_U_23
_atom_site_aniso_U_13
_atom_site_aniso_U_12
O1 0.0416(18) 0.093(2) 0.132(3) -0.0275(19) 0.0031(18) 0.0039(16)
O2 0.0622(18) 0.0526(15) 0.0644(17) -0.0155(12) -0.0015(14) 0.0067(14)
O3 0.0531(17) 0.0575(14) 0.0456(14) 0.0061(12) -0.0055(13) -0.0118(13)
O4 0.098(2) 0.0593(16) 0.0669(18) -0.0056(14) 0.0119(18) -0.0135(17)
O5 0.0473(14) 0.0350(12) 0.0540(14) 0.0025(11) -0.0098(13) -0.0035(11)
O6 0.100(2) 0.0394(13) 0.0728(18) 0.0017(13) -0.0308(16) -0.0145(15)
O7 0.112(3) 0.0733(19) 0.081(2) 0.0018(16) -0.0426(19) -0.0151(18)
O8 0.123(3) 0.0745(19) 0.098(2) 0.0102(17) -0.052(2) 0.0147(19)
O9 0.0708(18) 0.0426(13) 0.0569(16) -0.0031(12) 0.0095(14) 0.0017(13)
O10 0.127(3) 0.0547(15) 0.068(2) -0.0051(14) 0.0342(19) -0.0121(19)
N 0.075(3) 0.065(2) 0.058(2) 0.0068(19) -0.011(2) -0.006(2)
C1 0.045(3) 0.064(2) 0.051(2) -0.0057(19) -0.0058(19) 0.002(2)
C2 0.036(2) 0.052(2) 0.046(2) -0.0034(17) -0.0100(18) -0.0038(18)
C3 0.035(2) 0.0407(19) 0.056(2) -0.0023(17) -0.0066(19) -0.0041(17)
C4 0.040(2) 0.046(2) 0.050(2) 0.0038(17) 0.0004(18) -0.0013(18)
C5 0.042(2) 0.049(2) 0.050(2) -0.0002(18) -0.0031(19) -0.0015(18)
C6 0.099(4) 0.075(3) 0.079(3) -0.025(2) -0.007(3) 0.026(3)
C7 0.060(3) 0.075(3) 0.047(2) 0.0037(19) -0.004(2) -0.009(2)
C8 0.049(2) 0.062(2) 0.039(2) 0.0019(18) -0.0037(19) -0.002(2)
C9 0.069(3) 0.075(3) 0.045(2) 0.004(2) 0.013(2) -0.002(2)
C10 0.079(3) 0.064(2) 0.046(2) -0.007(2) 0.014(2) 0.004(2)
C11 0.064(3) 0.050(2) 0.048(2) 0.0031(18) 0.004(2) -0.001(2)
C12 0.059(3) 0.057(2) 0.056(2) 0.0030(19) 0.014(2) -0.001(2)
C13 0.060(3) 0.067(2) 0.043(2) -0.0051(18) 0.010(2) -0.004(2)
C14 0.084(3) 0.061(2) 0.073(3) 0.002(2) -0.004(3) -0.015(2)
C15 0.054(2) 0.0342(19) 0.048(2) -0.0014(17) 0.005(2) -0.0009(19)
C16 0.050(2) 0.0353(18) 0.0405(19) -0.0003(16) 0.0000(18) -0.0020(18)
C17 0.058(3) 0.0407(19) 0.047(2) 0.0034(17) -0.005(2) -0.0023(18)
C18 0.069(3) 0.0387(19) 0.054(2) -0.0010(18) -0.009(2) -0.008(2)
C19 0.058(2) 0.053(2) 0.043(2) 0.0064(18) -0.0060(19) -0.005(2)
C20 0.081(3) 0.043(2) 0.054(2) 0.0072(18) -0.015(2) 0.004(2)
C21 0.077(3) 0.038(2) 0.054(2) -0.0019(17) -0.011(2) 0.002(2)
C22 0.049(2) 0.051(2) 0.054(2) -0.0057(18) 0.000(2) 0.002(2)
C23 0.061(2) 0.052(2) 0.062(2) 0.0027(19) 0.003(2) -0.002(2)
C24 0.069(3) 0.0408(19) 0.073(3) 0.0063(18) 0.011(2) -0.001(2)
C25 0.074(3) 0.043(2) 0.078(3) -0.0097(19) 0.010(2) 0.000(2)
C26 0.072(3) 0.047(2) 0.065(3) -0.0076(19) 0.018(2) -0.002(2)
C27A 0.089(8) 0.054(5) 0.060(8) 0.020(5) 0.024(7) 0.001(6)
C28A 0.175(15) 0.122(9) 0.054(8) 0.008(8) 0.049(11) -0.052(13)
C27B 0.135(18) 0.067(10) 0.073(16) 0.007(8) 0.001(13) 0.004(11)
C28B 0.135(16) 0.143(18) 0.10(2) 0.002(16) -0.008(16) -0.040(15)

loop_
_atom_type_symbol
_atom_type_description
_atom_type_scat_dispersion_real
_atom_type_scat_dispersion_imag
_atom_type_scat_source
C C 0.0033 0.0016 'International Tables Vol C Tables 4.2.6.8 and 6.1.1.4'
H H 0.0000 0.0000 'International Tables Vol C Tables 4.2.6.8 and 6.1.1.4'
N N 0.0061 0.0033 'International Tables Vol C Tables 4.2.6.8 and 6.1.1.4'
O O 0.0106 0.0060 'International Tables Vol C Tables 4.2.6.8 and 6.1.1.4'

loop_
_geom_angle_atom_site_label_1
_geom_angle_atom_site_label_2
_geom_angle_atom_site_label_3
_geom_angle
C1 O2 C6 117.1(3)
C2 O3 C7 113.4(2)
C11 O4 C14 117.8(3)
C15 O5 C3 118.0(2)
C26 O9 C22 113.3(3)
C26 O10 C27B 127.5(10)
C26 O10 C27A 107.6(5)
O8 N O7 123.1(3)
O8 N C19 118.6(3)
O7 N C19 118.3(3)
O1 C1 O2 124.6(4)
O1 C1 C2 124.7(4)
O2 C1 C2 110.6(3)
O3 C2 C1 111.1(3)
O3 C2 C3 109.4(2)
C1 C2 C3 111.7(3)
O5 C3 C4 108.5(3)
O5 C3 C2 109.2(3)
C4 C3 C2 110.8(2)
C5 C4 C3 126.9(3)
C4 C5 C22 124.9(3)
O3 C7 C8 109.2(3)
C13 C8 C9 117.6(3)
C13 C8 C7 121.4(3)
C9 C8 C7 121.0(3)
C10 C9 C8 121.2(4)
C9 C10 C11 120.5(3)
O4 C11 C10 116.1(3)
O4 C11 C12 124.6(3)
C10 C11 C12 119.4(3)
C11 C12 C13 119.0(3)
C8 C13 C12 122.3(3)
O6 C15 O5 124.0(3)
O6 C15 C16 124.1(3)
O5 C15 C16 111.9(3)
C21 C16 C17 119.7(3)
C21 C16 C15 118.5(3)
C17 C16 C15 121.7(3)
C18 C17 C16 120.6(3)
C19 C18 C17 118.3(3)
C18 C19 C20 122.4(3)
C18 C19 N 118.7(3)
C20 C19 N 118.8(3)
C19 C20 C21 118.7(3)
C20 C21 C16 120.2(3)
O9 C22 C5 106.5(3)
O9 C22 C23 110.1(3)
C5 C22 C23 113.3(3)
C22 C23 C24 111.1(3)
C25 C24 C23 110.0(3)
C26 C25 C24 109.4(3)
O10 C26 O9 108.2(3)
O10 C26 C25 110.0(3)
O9 C26 C25 110.8(3)
O10 C27A C28A 103.3(6)
O10 C27B C28B 103.4(6)

loop_
_geom_bond_atom_site_label_1
_geom_bond_atom_site_label_2
_geom_bond_distance
O1 C1 1.193(4)
O2 C1 1.327(4)
O2 C6 1.437(4)
O3 C2 1.411(3)
O3 C7 1.436(4)
O4 C11 1.366(4)
O4 C14 1.429(4)
O5 C15 1.347(3)
O5 C3 1.466(4)
O6 C15 1.203(3)
O7 N 1.227(3)
O8 N 1.222(3)
O9 C26 1.425(4)
O9 C22 1.442(4)
O10 C26 1.376(4)
O10 C27B 1.467(7)
O10 C27A 1.468(6)
N C19 1.483(4)
C1 C2 1.525(5)
C2 C3 1.532(4)
C3 C4 1.494(4)
C4 C5 1.322(4)
C5 C22 1.487(4)
C7 C8 1.502(4)
C8 C13 1.372(5)
C8 C9 1.385(4)
C9 C10 1.380(4)
C10 C11 1.381(5)
C11 C12 1.381(5)
C12 C13 1.397(5)
C15 C16 1.496(4)
C16 C21 1.388(4)
C16 C17 1.388(4)
C17 C18 1.381(4)
C18 C19 1.375(4)
C19 C20 1.378(4)
C20 C21 1.379(5)
C22 C23 1.521(4)
C23 C24 1.527(4)
C24 C25 1.520(5)
C25 C26 1.505(5)
C27A C28A 1.532(10)
C27B C28B 1.533(11)

loop_
_geom_torsion_atom_site_label_1
_geom_torsion_atom_site_label_2
_geom_torsion_atom_site_label_3
_geom_torsion_atom_site_label_4
_geom_torsion
C6 O2 C1 O1 3.3(6)
C6 O2 C1 C2 -174.2(3)
C7 O3 C2 C1 78.6(3)
C7 O3 C2 C3 -157.6(3)
O1 C1 C2 O3 12.7(5)
O2 C1 C2 O3 -169.9(3)
O1 C1 C2 C3 -109.8(4)
O2 C1 C2 C3 67.7(4)
C15 O5 C3 C4 131.2(3)
C15 O5 C3 C2 -107.9(3)
O3 C2 C3 O5 -63.4(3)
C1 C2 C3 O5 60.0(3)
O3 C2 C3 C4 56.1(3)
C1 C2 C3 C4 179.5(3)
O5 C3 C4 C5 9.0(4)
C2 C3 C4 C5 -110.9(4)
C3 C4 C5 C22 -179.0(3)
C2 O3 C7 C8 173.1(3)
O3 C7 C8 C13 139.2(3)
O3 C7 C8 C9 -43.3(5)
C13 C8 C9 C10 -0.4(5)
C7 C8 C9 C10 -178.0(3)
C8 C9 C10 C11 0.8(6)
C14 O4 C11 C10 176.7(3)
C14 O4 C11 C12 -1.8(5)
C9 C10 C11 O4 -179.8(3)
C9 C10 C11 C12 -1.2(6)
O4 C11 C12 C13 179.8(3)
C10 C11 C12 C13 1.3(5)
C9 C8 C13 C12 0.6(5)
C7 C8 C13 C12 178.2(3)
C11 C12 C13 C8 -1.0(6)
C3 O5 C15 O6 7.4(5)
C3 O5 C15 C16 -173.2(3)
O6 C15 C16 C21 12.5(5)
O5 C15 C16 C21 -166.9(3)
O6 C15 C16 C17 -167.1(3)
O5 C15 C16 C17 13.6(4)
C21 C16 C17 C18 1.0(5)
C15 C16 C17 C18 -179.5(3)
C16 C17 C18 C19 -0.9(5)
C17 C18 C19 C20 0.7(5)
C17 C18 C19 N 179.8(3)
O8 N C19 C18 -177.5(4)
O7 N C19 C18 1.7(5)
O8 N C19 C20 1.6(5)
O7 N C19 C20 -179.1(4)
C18 C19 C20 C21 -0.5(6)
N C19 C20 C21 -179.7(3)
C19 C20 C21 C16 0.6(5)
C17 C16 C21 C20 -0.9(5)
C15 C16 C21 C20 179.6(3)
C26 O9 C22 C5 -178.5(3)
C26 O9 C22 C23 58.3(4)
C4 C5 C22 O9 128.9(3)
C4 C5 C22 C23 -109.9(4)
O9 C22 C23 C24 -53.5(4)
C5 C22 C23 C24 -172.7(3)
C22 C23 C24 C25 53.0(4)
C23 C24 C25 C26 -54.7(4)
C27B O10 C26 O9 -61.0(12)
C27A O10 C26 O9 -81.1(7)
C27B O10 C26 C25 177.9(11)
C27A O10 C26 C25 157.7(7)
C22 O9 C26 O10 177.9(3)
C22 O9 C26 C25 -61.4(4)
C24 C25 C26 O10 178.1(3)
C24 C25 C26 O9 58.5(4)
C26 O10 C27A C28A -160.4(9)
C26 O10 C27B C28B -104.7(15)
